data_7216509
loop_
_publ_author_name
'Feng, Qi'
'Wang, Mingliang'
'Xu, Chunxiang'
'Khan, Arshad'
'Wu, Xiaojuan'
'Lu, Jiao'
'Wei, Xiang'

_publ_section_title
;
 Investigation of molecular arrangements and solid-state fluorescence
 properties of solvates and cocrystals of
 1-acetyl-3-phenyl-5-(9-anthryl)-2-pyrazoline
;
_journal_issue 26
_journal_name_full CrystEngComm
_journal_page_first 5820
_journal_paper_doi 10.1039/c3ce42210k
_journal_volume 16
_journal_year 2014
_chemical_formula_sum 'C31 H26 N2 O2'
_chemical_formula_weight 458.54
_chemical_name_systematic
; 
1-acetyl-3-phenyl-5-(9-anthryl)-2-pyrazoline.phenol cocrystal
;
_space_group_IT_number 29
_symmetry_cell_setting orthorhombic
_symmetry_space_group_name_Hall 'P 2c -2ac'
_symmetry_space_group_name_H-M 'P c a 21'
_atom_sites_solution_hydrogens geom
_atom_sites_solution_primary direct
_atom_sites_solution_secondary difmap
_audit_creation_method SHELXL-97
_cell_angle_alpha 90.00
_cell_angle_beta 90.00
_cell_angle_gamma 90.00
_cell_formula_units_Z 4
_cell_length_a 22.826(5)
_cell_length_b 10.082(2)
_cell_length_c 10.677(2)
_cell_measurement_reflns_used 25
_cell_measurement_temperature 293(2)
_cell_measurement_theta_max 12
_cell_measurement_theta_min 8
_cell_volume 2457.1(9)
_computing_structure_refinement 'SHELXL-97 (Sheldrick, 1997)'
_computing_structure_solution 'SHELXS-97 (Sheldrick, 1990)'
_diffrn_ambient_temperature 293(2)
_diffrn_measured_fraction_theta_full 0.990
_diffrn_measured_fraction_theta_max 0.990
_diffrn_measurement_device_type 'Nonius cad4'
_diffrn_measurement_method \w/2\q
_diffrn_radiation_monochromator graphite
_diffrn_radiation_source 'fine-focus sealed tube'
_diffrn_radiation_type MoK\a
_diffrn_radiation_wavelength 0.71073
_diffrn_reflns_av_R_equivalents 0.0000
_diffrn_reflns_av_sigmaI/netI 0.1088
_diffrn_reflns_limit_h_max 27
_diffrn_reflns_limit_h_min 0
_diffrn_reflns_limit_k_max 12
_diffrn_reflns_limit_k_min 0
_diffrn_reflns_limit_l_max 12
_diffrn_reflns_limit_l_min 0
_diffrn_reflns_number 2363
_diffrn_reflns_theta_full 25.35
_diffrn_reflns_theta_max 25.35
_diffrn_reflns_theta_min 1.78
_diffrn_standards_decay_% 1
_diffrn_standards_interval_count 200
_diffrn_standards_interval_time 2h
_diffrn_standards_number 3
_exptl_absorpt_coefficient_mu 0.078
_exptl_absorpt_correction_T_max 0.9923
_exptl_absorpt_correction_T_min 0.9846
_exptl_absorpt_correction_type psi-scan
_exptl_crystal_density_diffrn 1.240
_exptl_crystal_density_method 'not measured'
_exptl_crystal_F_000 968
_exptl_crystal_size_max 0.20
_exptl_crystal_size_mid 0.10
_exptl_crystal_size_min 0.10
_refine_diff_density_max 0.151
_refine_diff_density_min -0.147
_refine_diff_density_rms 0.039
_refine_ls_abs_structure_details 'Flack H D (1983), Acta Cryst. A39, 876-881'
_refine_ls_abs_structure_Flack 0(4)
_refine_ls_extinction_method none
_refine_ls_goodness_of_fit_ref 1.000
_refine_ls_hydrogen_treatment constr
_refine_ls_matrix_type full
_refine_ls_number_parameters 316
_refine_ls_number_reflns 2363
_refine_ls_number_restraints 2
_refine_ls_restrained_S_all 1.002
_refine_ls_R_factor_all 0.1722
_refine_ls_R_factor_gt 0.0731
_refine_ls_shift/su_max 0.000
_refine_ls_shift/su_mean 0.000
_refine_ls_structure_factor_coef Fsqd
_refine_ls_weighting_details 'calc w=1/[\s^2^(Fo^2^)+(0.0290P)^2^+0.0000P] where P=(Fo^2^+2Fc^2^)/3'
_refine_ls_weighting_scheme calc
_refine_ls_wR_factor_gt 0.1024
_refine_ls_wR_factor_ref 0.1278
_reflns_number_gt 1065
_reflns_number_total 2363
_reflns_threshold_expression >2sigma(I)
_cod_data_source_file c3ce42210k2.cif
_cod_data_source_block x
_cod_depositor_comments
;
The following automatic conversions were performed:

'_symmetry_cell_setting' value 'Orthorhombic' changed to
'orthorhombic' according to
/usr/data/users/saulius/crontab/automatic-downloads/rss-feeds/RSC/lib/dictionaries/cif_core.dic
dictionary named 'cif_core.dic' version 2.4.2 from 2011-04-26.

Automatic conversion script
Id: cif_fix_values 2281 2013-09-26 08:29:07Z andrius 

 Adding full bibliography for 7216506--7216509.cif.
;
_cod_original_cell_volume 2457.1(8)
_cod_original_sg_symbol_H-M Pca21
_cod_database_code 7216509

loop_
_symmetry_equiv_pos_as_xyz
'x, y, z'
'-x, -y, z+1/2'
'x+1/2, -y, z'
'-x+1/2, y, z+1/2'

loop_
_atom_site_label
_atom_site_type_symbol
_atom_site_fract_x
_atom_site_fract_y
_atom_site_fract_z
_atom_site_U_iso_or_equiv
_atom_site_adp_type
_atom_site_occupancy
_atom_site_symmetry_multiplicity
_atom_site_calc_flag
_atom_site_refinement_flags
N1 N 0.5513(3) 0.3497(6) 0.5293(6) 0.0634(17) Uani 1 1 d .
C1 C 0.6848(4) 0.4224(8) 0.8509(10) 0.103(3) Uani 1 1 d .
H1A H 0.6651 0.5021 0.8631 0.123 Uiso 1 1 calc R
O1 O 0.4699(2) 0.3278(5) 0.4182(7) 0.0934(19) Uani 1 1 d .
N2 N 0.5998(2) 0.2919(6) 0.5907(6) 0.0540(16) Uani 1 1 d .
C2 C 0.7305(3) 0.3905(9) 0.9262(10) 0.095(3) Uani 1 1 d .
H2B H 0.7415 0.4477 0.9904 0.114 Uiso 1 1 calc R
C3 C 0.7618(4) 0.2706(9) 0.9077(11) 0.107(4) Uani 1 1 d .
H3A H 0.7942 0.2491 0.9564 0.128 Uiso 1 1 calc R
C4 C 0.7428(3) 0.1900(9) 0.8177(8) 0.081(3) Uani 1 1 d .
H4A H 0.7619 0.1097 0.8053 0.097 Uiso 1 1 calc R
C5 C 0.6964(3) 0.2209(8) 0.7432(8) 0.078(2) Uani 1 1 d .
H5A H 0.6842 0.1614 0.6819 0.093 Uiso 1 1 calc R
C6 C 0.6673(3) 0.3394(7) 0.7579(8) 0.0545(18) Uani 1 1 d .
C7 C 0.6168(3) 0.3735(6) 0.6835(8) 0.061(2) Uani 1 1 d .
C8 C 0.5826(3) 0.4964(8) 0.6864(8) 0.094(3) Uani 1 1 d U
H8A H 0.6071 0.5721 0.6665 0.112 Uiso 1 1 calc R
H8B H 0.5653 0.5098 0.7684 0.112 Uiso 1 1 calc R
C9 C 0.5362(3) 0.4786(6) 0.5899(7) 0.061(2) Uani 1 1 d U
H9A H 0.4995 0.4638 0.6356 0.073 Uiso 1 1 calc R
C10 C 0.5171(4) 0.2799(7) 0.4613(7) 0.070(3) Uani 1 1 d .
C11 C 0.5353(4) 0.1393(6) 0.4199(10) 0.117(4) Uani 1 1 d .
H11A H 0.5032 0.0974 0.3774 0.175 Uiso 1 1 calc R
H11B H 0.5458 0.0878 0.4922 0.175 Uiso 1 1 calc R
H11C H 0.5683 0.1450 0.3644 0.175 Uiso 1 1 calc R
C12 C 0.5242(4) 0.5941(7) 0.4978(8) 0.070(2) Uani 1 1 d .
C13 C 0.4747(3) 0.6750(7) 0.5161(8) 0.063(2) Uani 1 1 d .
C14 C 0.4356(3) 0.6651(8) 0.6164(8) 0.075(2) Uani 1 1 d .
H14A H 0.4426 0.5968 0.6729 0.090 Uiso 1 1 calc R
C15 C 0.3891(4) 0.7427(9) 0.6408(11) 0.098(3) Uani 1 1 d .
H15A H 0.3644 0.7308 0.7091 0.117 Uiso 1 1 calc R
C16 C 0.3817(4) 0.8499(9) 0.5461(12) 0.110(4) Uani 1 1 d .
H16A H 0.3515 0.9100 0.5599 0.132 Uiso 1 1 calc R
C17 C 0.4143(4) 0.8685(8) 0.4425(9) 0.097(3) Uani 1 1 d .
H17A H 0.4052 0.9326 0.3830 0.116 Uiso 1 1 calc R
C18 C 0.4650(3) 0.7810(6) 0.4304(8) 0.059(2) Uani 1 1 d .
C19 C 0.5036(3) 0.7952(8) 0.3272(9) 0.078(2) Uani 1 1 d .
H19A H 0.4947 0.8584 0.2667 0.094 Uiso 1 1 calc R
C20 C 0.5538(4) 0.7200(8) 0.3118(8) 0.072(2) Uani 1 1 d .
C21 C 0.5907(5) 0.7425(8) 0.2081(8) 0.085(3) Uani 1 1 d .
H21A H 0.5808 0.8055 0.1480 0.102 Uiso 1 1 calc R
C22 C 0.6404(5) 0.6714(10) 0.1974(13) 0.126(5) Uani 1 1 d .
H22A H 0.6661 0.6866 0.1314 0.151 Uiso 1 1 calc R
C23 C 0.6522(4) 0.5769(9) 0.2850(10) 0.093(3) Uani 1 1 d .
H23A H 0.6871 0.5305 0.2753 0.111 Uiso 1 1 calc R
C24 C 0.6188(3) 0.5435(7) 0.3838(9) 0.073(3) Uani 1 1 d .
H24A H 0.6296 0.4763 0.4389 0.088 Uiso 1 1 calc R
C25 C 0.5647(3) 0.6188(7) 0.3995(7) 0.0562(19) Uani 1 1 d .
O2 O 0.6395(3) 0.7776(6) 0.8935(6) 0.118(2) Uani 1 1 d .
H2C H 0.6062 0.7467 0.8958 0.178 Uiso 1 1 calc R
C26 C 0.6524(4) 0.8187(7) 0.7703(7) 0.063(2) Uani 1 1 d .
C27 C 0.6103(4) 0.8443(8) 0.6786(9) 0.090(3) Uani 1 1 d .
H27A H 0.5710 0.8327 0.6981 0.108 Uiso 1 1 calc R
C28 C 0.6241(5) 0.8825(8) 0.5704(10) 0.101(3) Uani 1 1 d .
H28A H 0.5940 0.9055 0.5160 0.121 Uiso 1 1 calc R
C29 C 0.6830(6) 0.8931(9) 0.5252(12) 0.134(5) Uani 1 1 d .
H29A H 0.6923 0.9169 0.4435 0.161 Uiso 1 1 calc R
C30 C 0.7248(4) 0.8641(10) 0.6161(11) 0.102(3) Uani 1 1 d .
H30A H 0.7642 0.8695 0.5946 0.122 Uiso 1 1 calc R
C31 C 0.7098(4) 0.8265(9) 0.7408(11) 0.104(3) Uani 1 1 d .
H31A H 0.7387 0.8079 0.7999 0.124 Uiso 1 1 calc R

loop_
_atom_site_aniso_label
_atom_site_aniso_U_11
_atom_site_aniso_U_22
_atom_site_aniso_U_33
_atom_site_aniso_U_23
_atom_site_aniso_U_13
_atom_site_aniso_U_12
N1 0.058(4) 0.051(3) 0.081(4) 0.007(4) -0.005(4) 0.002(3)
C1 0.095(7) 0.047(5) 0.166(10) 0.005(6) -0.017(8) -0.005(5)
O1 0.077(4) 0.077(4) 0.127(5) 0.002(4) -0.039(4) -0.019(3)
N2 0.021(3) 0.060(4) 0.081(4) -0.004(4) -0.003(3) 0.012(2)
C2 0.062(6) 0.126(8) 0.099(7) 0.001(7) -0.024(6) 0.002(5)
C3 0.069(6) 0.112(8) 0.139(9) 0.056(8) -0.053(7) -0.008(6)
C4 0.048(5) 0.116(7) 0.077(6) 0.007(6) -0.021(5) 0.003(5)
C5 0.055(5) 0.093(6) 0.086(6) 0.016(6) -0.003(5) -0.007(5)
C6 0.038(4) 0.050(4) 0.075(5) 0.011(4) 0.012(4) 0.000(4)
C7 0.060(5) 0.027(3) 0.095(6) 0.004(4) 0.000(5) 0.003(3)
C8 0.097(7) 0.083(6) 0.100(7) -0.024(6) -0.011(6) 0.000(5)
C9 0.055(5) 0.044(4) 0.083(6) -0.016(4) -0.018(4) 0.011(3)
C10 0.095(6) 0.045(4) 0.070(5) 0.031(4) -0.050(5) -0.029(4)
C11 0.157(9) 0.043(4) 0.151(8) -0.015(6) -0.062(8) 0.014(5)
C12 0.072(5) 0.045(4) 0.094(6) 0.010(4) -0.024(5) -0.029(4)
C13 0.064(5) 0.045(4) 0.079(6) -0.005(4) -0.014(5) 0.004(4)
C14 0.083(6) 0.076(6) 0.067(6) 0.031(5) -0.010(5) 0.010(5)
C15 0.054(5) 0.100(7) 0.140(10) -0.016(7) 0.018(6) 0.008(5)
C16 0.107(9) 0.079(7) 0.143(10) 0.012(8) -0.044(8) 0.019(7)
C17 0.138(9) 0.055(5) 0.098(8) -0.007(6) -0.021(8) 0.027(6)
C18 0.058(5) 0.038(4) 0.082(6) -0.008(4) -0.019(5) -0.014(4)
C19 0.075(6) 0.050(4) 0.109(7) 0.009(5) -0.024(6) -0.002(4)
C20 0.099(7) 0.062(5) 0.054(5) 0.020(5) -0.027(5) 0.001(5)
C21 0.146(9) 0.063(5) 0.046(4) 0.027(4) -0.048(5) -0.019(6)
C22 0.120(10) 0.094(8) 0.164(13) 0.023(9) 0.053(9) -0.028(7)
C23 0.064(6) 0.086(7) 0.128(10) -0.011(7) 0.009(6) -0.026(5)
C24 0.083(6) 0.037(4) 0.099(7) 0.008(5) -0.014(6) -0.025(4)
C25 0.062(5) 0.049(4) 0.058(5) -0.016(4) -0.004(4) 0.001(4)
O2 0.140(6) 0.140(5) 0.075(4) -0.001(4) 0.023(4) -0.053(5)
C26 0.082(6) 0.055(5) 0.051(5) -0.019(4) -0.003(4) -0.015(4)
C27 0.130(8) 0.069(6) 0.070(6) 0.006(5) -0.005(7) -0.011(6)
C28 0.142(10) 0.063(5) 0.098(8) 0.012(6) 0.012(7) 0.024(6)
C29 0.182(12) 0.077(7) 0.142(11) 0.025(7) 0.051(11) 0.042(8)
C30 0.078(7) 0.110(8) 0.118(9) 0.007(8) 0.020(8) -0.002(6)
C31 0.080(7) 0.102(7) 0.128(9) 0.024(7) -0.014(8) -0.004(6)

loop_
_atom_type_symbol
_atom_type_description
_atom_type_scat_dispersion_real
_atom_type_scat_dispersion_imag
_atom_type_scat_source
C C 0.0033 0.0016 'International Tables Vol C Tables 4.2.6.8 and 6.1.1.4'
H H 0.0000 0.0000 'International Tables Vol C Tables 4.2.6.8 and 6.1.1.4'
N N 0.0061 0.0033 'International Tables Vol C Tables 4.2.6.8 and 6.1.1.4'
O O 0.0106 0.0060 'International Tables Vol C Tables 4.2.6.8 and 6.1.1.4'

loop_
_geom_angle_atom_site_label_1
_geom_angle_atom_site_label_2
_geom_angle_atom_site_label_3
_geom_angle
C10 N1 N2 121.0(6)
C10 N1 C9 125.8(6)
N2 N1 C9 109.8(6)
C2 C1 C6 120.9(8)
C2 C1 H1A 119.5
C6 C1 H1A 119.5
C7 N2 N1 108.3(6)
C1 C2 C3 120.4(9)
C1 C2 H2B 119.8
C3 C2 H2B 119.8
C4 C3 C2 117.2(8)
C4 C3 H3A 121.4
C2 C3 H3A 121.4
C3 C4 C5 122.4(9)
C3 C4 H4A 118.8
C5 C4 H4A 118.8
C4 C5 C6 120.5(8)
C4 C5 H5A 119.8
C6 C5 H5A 119.8
C1 C6 C5 118.5(8)
C1 C6 C7 119.4(7)
C5 C6 C7 122.0(8)
N2 C7 C6 119.3(6)
N2 C7 C8 112.3(7)
C6 C7 C8 128.1(7)
C7 C8 C9 105.2(7)
C7 C8 H8A 110.7
C9 C8 H8A 110.7
C7 C8 H8B 110.7
C9 C8 H8B 110.7
H8A C8 H8B 108.8
C8 C9 N1 103.9(5)
C8 C9 C12 118.3(6)
N1 C9 C12 114.9(6)
C8 C9 H9A 106.3
N1 C9 H9A 106.3
C12 C9 H9A 106.3
O1 C10 N1 121.0(7)
O1 C10 C11 118.4(7)
N1 C10 C11 120.3(7)
C10 C11 H11A 109.5
C10 C11 H11B 109.5
H11A C11 H11B 109.5
C10 C11 H11C 109.5
H11A C11 H11C 109.5
H11B C11 H11C 109.5
C13 C12 C25 121.6(7)
C13 C12 C9 119.3(7)
C25 C12 C9 119.1(7)
C14 C13 C12 125.3(8)
C14 C13 C18 116.6(7)
C12 C13 C18 118.0(8)
C15 C14 C13 127.7(8)
C15 C14 H14A 116.1
C13 C14 H14A 116.1
C14 C15 C16 112.3(9)
C14 C15 H15A 123.8
C16 C15 H15A 123.8
C17 C16 C15 126.6(10)
C17 C16 H16A 116.7
C15 C16 H16A 116.7
C16 C17 C18 115.3(9)
C16 C17 H17A 122.4
C18 C17 H17A 122.4
C19 C18 C13 118.6(7)
C19 C18 C17 120.0(8)
C13 C18 C17 121.2(8)
C20 C19 C18 123.5(8)
C20 C19 H19A 118.3
C18 C19 H19A 118.3
C19 C20 C25 117.7(8)
C19 C20 C21 119.9(8)
C25 C20 C21 122.3(8)
C22 C21 C20 118.9(9)
C22 C21 H21A 120.5
C20 C21 H21A 120.5
C21 C22 C23 118.7(10)
C21 C22 H22A 120.7
C23 C22 H22A 120.7
C24 C23 C22 127.1(10)
C24 C23 H23A 116.5
C22 C23 H23A 116.5
C23 C24 C25 116.0(8)
C23 C24 H24A 122.0
C25 C24 H24A 122.0
C20 C25 C12 120.3(7)
C20 C25 C24 116.8(8)
C12 C25 C24 123.0(8)
C26 O2 H2C 109.5
C31 C26 C27 119.6(9)
C31 C26 O2 116.0(9)
C27 C26 O2 124.3(8)
C28 C27 C26 121.9(11)
C28 C27 H27A 119.0
C26 C27 H27A 119.0
C27 C28 C29 124.5(11)
C27 C28 H28A 117.7
C29 C28 H28A 117.7
C30 C29 C28 113.2(10)
C30 C29 H29A 123.4
C28 C29 H29A 123.4
C29 C30 C31 122.8(10)
C29 C30 H30A 118.6
C31 C30 H30A 118.6
C26 C31 C30 117.7(9)
C26 C31 H31A 121.1
C30 C31 H31A 121.1

loop_
_geom_bond_atom_site_label_1
_geom_bond_atom_site_label_2
_geom_bond_distance
N1 C10 1.278(8)
N1 N2 1.414(7)
N1 C9 1.492(8)
C1 C2 1.357(11)
C1 C6 1.358(11)
C1 H1A 0.9300
O1 C10 1.267(8)
N2 C7 1.345(9)
C2 C3 1.417(10)
C2 H2B 0.9300
C3 C4 1.331(12)
C3 H3A 0.9300
C4 C5 1.361(10)
C4 H4A 0.9300
C5 C6 1.376(9)
C5 H5A 0.9300
C6 C7 1.442(9)
C7 C8 1.464(9)
C8 C9 1.489(9)
C8 H8A 0.9700
C8 H8B 0.9700
C9 C12 1.548(9)
C9 H9A 0.9800
C10 C11 1.542(9)
C11 H11A 0.9600
C11 H11B 0.9600
C11 H11C 0.9600
C12 C13 1.408(9)
C12 C25 1.420(10)
C13 C14 1.398(10)
C13 C18 1.425(10)
C14 C15 1.343(10)
C14 H14A 0.9300
C15 C16 1.490(12)
C15 H15A 0.9300
C16 C17 1.346(13)
C16 H16A 0.9300
C17 C18 1.461(10)
C17 H17A 0.9300
C18 C19 1.417(11)
C19 C20 1.384(9)
C19 H19A 0.9300
C20 C25 1.407(9)
C20 C21 1.409(11)
C21 C22 1.348(11)
C21 H21A 0.9300
C22 C23 1.362(13)
C22 H22A 0.9300
C23 C24 1.344(11)
C23 H23A 0.9300
C24 C25 1.460(9)
C24 H24A 0.9300
O2 C26 1.412(9)
O2 H2C 0.8200
C26 C31 1.350(10)
C26 C27 1.396(11)
C27 C28 1.258(11)
C27 H27A 0.9300
C28 C29 1.432(12)
C28 H28A 0.9300
C29 C30 1.392(13)
C29 H29A 0.9300
C30 C31 1.426(11)
C30 H30A 0.9300
C31 H31A 0.9300

loop_
_geom_torsion_atom_site_label_1
_geom_torsion_atom_site_label_2
_geom_torsion_atom_site_label_3
_geom_torsion_atom_site_label_4
_geom_torsion
C10 N1 N2 C7 -161.1(7)
C9 N1 N2 C7 -0.5(7)
C6 C1 C2 C3 1.2(14)
C1 C2 C3 C4 -2.6(14)
C2 C3 C4 C5 1.7(14)
C3 C4 C5 C6 0.6(13)
C2 C1 C6 C5 1.2(13)
C2 C1 C6 C7 177.1(8)
C4 C5 C6 C1 -2.1(11)
C4 C5 C6 C7 -177.9(7)
N1 N2 C7 C6 -177.7(6)
N1 N2 C7 C8 -3.2(8)
C1 C6 C7 N2 179.4(7)
C5 C6 C7 N2 -4.8(11)
C1 C6 C7 C8 6.0(12)
C5 C6 C7 C8 -178.3(8)
N2 C7 C8 C9 5.6(9)
C6 C7 C8 C9 179.5(7)
C7 C8 C9 N1 -5.4(8)
C7 C8 C9 C12 -134.2(7)
C10 N1 C9 C8 163.3(7)
N2 N1 C9 C8 3.9(7)
C10 N1 C9 C12 -65.9(9)
N2 N1 C9 C12 134.6(6)
N2 N1 C10 O1 171.7(7)
C9 N1 C10 O1 14.4(12)
N2 N1 C10 C11 -14.0(11)
C9 N1 C10 C11 -171.3(7)
C8 C9 C12 C13 -103.1(8)
N1 C9 C12 C13 133.4(6)
C8 C9 C12 C25 74.7(9)
N1 C9 C12 C25 -48.7(9)
C25 C12 C13 C14 -174.1(7)
C9 C12 C13 C14 3.7(11)
C25 C12 C13 C18 1.8(10)
C9 C12 C13 C18 179.6(6)
C12 C13 C14 C15 177.2(8)
C18 C13 C14 C15 1.2(13)
C13 C14 C15 C16 -0.5(14)
C14 C15 C16 C17 3.2(15)
C15 C16 C17 C18 -6.1(16)
C14 C13 C18 C19 179.9(7)
C12 C13 C18 C19 3.6(10)
C14 C13 C18 C17 -4.2(10)
C12 C13 C18 C17 179.5(7)
C16 C17 C18 C19 -177.7(8)
C16 C17 C18 C13 6.5(13)
C13 C18 C19 C20 -6.9(11)
C17 C18 C19 C20 177.2(7)
C18 C19 C20 C25 4.2(11)
C18 C19 C20 C21 -178.5(7)
C19 C20 C21 C22 177.7(9)
C25 C20 C21 C22 -5.1(12)
C20 C21 C22 C23 2.3(15)
C21 C22 C23 C24 0.8(17)
C22 C23 C24 C25 -1.2(13)
C19 C20 C25 C12 1.6(10)
C21 C20 C25 C12 -175.7(6)
C19 C20 C25 C24 -178.1(7)
C21 C20 C25 C24 4.6(10)
C13 C12 C25 C20 -4.6(10)
C9 C12 C25 C20 177.6(6)
C13 C12 C25 C24 175.1(6)
C9 C12 C25 C24 -2.7(10)
C23 C24 C25 C20 -1.5(10)
C23 C24 C25 C12 178.9(7)
C31 C26 C27 C28 -4.4(14)
O2 C26 C27 C28 179.0(8)
C26 C27 C28 C29 5.7(15)
C27 C28 C29 C30 -3.7(15)
C28 C29 C30 C31 0.6(16)
C27 C26 C31 C30 1.5(14)
O2 C26 C31 C30 178.3(8)
C29 C30 C31 C26 0.2(16)
